data_4313822
loop_
_publ_author_name
'Alexey I. Baranov'
'Lars A. Kloo'
'Andrei V. Olenev'
'Boris A. Popovkin'
'Anatoli I. Romanenko'

_publ_contact_author
;
         Boris A. Popovkin
         Inorganic Synthesis Laboratory
         Moscow State University
         Leninskie Gory
         119992 Moscow
         Russia
;
_publ_section_title
;
 Quasi-1D Cations 1\\infty[Ni8Bi8S]n+ of Variable Charge: Infinite Columns
 1\\infty[Ni8Bi8S]2+ in the Novel Compound Ni8Bi8SI2
;
_journal_name_full 'Inorganic Chemistry'
_journal_page_first 3988
_journal_page_last 3993
_journal_paper_doi 10.1021/ic0340332
_journal_volume 42
_journal_year 2003
_chemical_formula_moiety 'Bi8 Ni8 S, I2'
_chemical_formula_sum 'Bi8 I2 Ni8 S'
_chemical_formula_weight 2427.38
_chemical_melting_point ?
_chemical_name_common 'nickel bismuth sulphidoiodide'
_chemical_name_systematic 'nickel bismuth sulphidoiodide'
_space_group_IT_number 58
_symmetry_cell_setting orthorhombic
_symmetry_space_group_name_Hall '-P 2 2n'
_symmetry_space_group_name_H-M 'P n n m'
_atom_sites_solution_hydrogens geom
_atom_sites_solution_primary direct
_atom_sites_solution_secondary difmap
_audit_creation_method SHELXL-97
_cell_angle_alpha 90.00
_cell_angle_beta 90.00
_cell_angle_gamma 90.00
_cell_formula_units_Z 2
_cell_length_a 9.925(2)
_cell_length_b 21.575(4)
_cell_length_c 4.1580(10)
_cell_measurement_reflns_used 1182
_cell_measurement_temperature 293(2)
_cell_measurement_theta_max 21.64
_cell_measurement_theta_min 2.20
_cell_volume 890.4(3)
_computing_cell_refinement 'KappaCCD (Nonius)'
_computing_data_collection 'KappaCCD (Nonius)'
_computing_data_reduction Denzo
_computing_molecular_graphics 'SHELXL-97 (Sheldrick, 1997)'
_computing_publication_material 'SHELXL-97 (Sheldrick, 1997)'
_computing_structure_refinement 'SHELXL-97 (Sheldrick, 1997)'
_computing_structure_solution 'SHELXS-97 (Sheldrick, 1990)'
_diffrn_ambient_temperature 293(2)
_diffrn_measured_fraction_theta_full 0.977
_diffrn_measured_fraction_theta_max 0.977
_diffrn_measurement_device_type 'Nonius KappaCCD'
_diffrn_measurement_method \w--2\q
_diffrn_radiation_monochromator graphite
_diffrn_radiation_source 'fine-focus sealed tube'
_diffrn_radiation_type AgK\a
_diffrn_radiation_wavelength 0.56090
_diffrn_reflns_av_R_equivalents 0.0000
_diffrn_reflns_av_sigmaI/netI 0.0657
_diffrn_reflns_limit_h_max 12
_diffrn_reflns_limit_h_min 0
_diffrn_reflns_limit_k_max 28
_diffrn_reflns_limit_k_min 0
_diffrn_reflns_limit_l_max 5
_diffrn_reflns_limit_l_min 0
_diffrn_reflns_number 1182
_diffrn_reflns_theta_full 21.64
_diffrn_reflns_theta_max 21.64
_diffrn_reflns_theta_min 2.20
_diffrn_standards_decay_% 0
_diffrn_standards_interval_time 120
_diffrn_standards_number 1
_exptl_absorpt_coefficient_mu 49.303
_exptl_absorpt_correction_T_max 0.611
_exptl_absorpt_correction_T_min 0.228
_exptl_absorpt_correction_type semiempirical
_exptl_absorpt_process_details ScalePack
_exptl_crystal_colour silver
_exptl_crystal_density_diffrn 9.054
_exptl_crystal_density_meas ?
_exptl_crystal_density_method 'not measured'
_exptl_crystal_description needle
_exptl_crystal_F_000 2020
_exptl_crystal_size_max 0.04
_exptl_crystal_size_mid 0.025
_exptl_crystal_size_min 0.01
_refine_diff_density_max 5.829
_refine_diff_density_min -6.054
_refine_diff_density_rms 0.984
_refine_ls_extinction_coef none
_refine_ls_extinction_method none
_refine_ls_goodness_of_fit_ref 1.051
_refine_ls_hydrogen_treatment mixed
_refine_ls_matrix_type full
_refine_ls_number_parameters 60
_refine_ls_number_reflns 1182
_refine_ls_number_restraints 6
_refine_ls_restrained_S_all 1.049
_refine_ls_R_factor_all 0.0817
_refine_ls_R_factor_gt 0.0536
_refine_ls_shift/su_max 0.000
_refine_ls_shift/su_mean 0.000
_refine_ls_structure_factor_coef Fsqd
_refine_ls_weighting_details 'calc w=1/[\s^2^(Fo^2^)+(0.0532P)^2^+150.0000P] where P=(Fo^2^+2Fc^2^)/3'
_refine_ls_weighting_scheme calc
_refine_ls_wR_factor_gt 0.1210
_refine_ls_wR_factor_ref 0.1375
_reflns_number_gt 906
_reflns_number_total 1182
_reflns_threshold_expression >2sigma(I)
_cod_data_source_file ic0340332.cif
_cod_data_source_block xl
_cod_depositor_comments
;
The following automatic conversions were performed:

'_chemical_melting_point' value 'not measured' was changed to '?' -
the value is undefined or not given.

Automatic conversion script
Id: cif_fix_values 1569 2011-02-09 13:29:24Z adriana 

The following automatic conversions were performed:

'_exptl_crystal_density_meas' value 'not measured' was changed to '?'
- the value is perceived as not measured.

Automatic conversion script
Id: cif_fix_values 3008 2015-01-20 13:52:24Z robertas 
;
_cod_database_code 4313822

loop_
_symmetry_equiv_pos_as_xyz
'x, y, z'
'-x, -y, z'
'-x+1/2, y+1/2, -z+1/2'
'x+1/2, -y+1/2, -z+1/2'
'-x, -y, -z'
'x, y, -z'
'x-1/2, -y-1/2, z-1/2'
'-x-1/2, y-1/2, z-1/2'

loop_
_atom_site_label
_atom_site_type_symbol
_atom_site_fract_x
_atom_site_fract_y
_atom_site_fract_z
_atom_site_U_iso_or_equiv
_atom_site_adp_type
_atom_site_occupancy
_atom_site_symmetry_multiplicity
_atom_site_calc_flag
_atom_site_refinement_flags
_atom_site_disorder_assembly
_atom_site_disorder_group
Bi1 Bi 0.87915(14) 0.33402(6) 0.0000 0.0163(3) Uani 1 2 d S . .
Bi2 Bi 0.64424(13) 0.55283(7) -1.0000 0.0152(3) Uani 1 2 d S . .
Bi3 Bi 0.66654(13) 0.42087(7) -0.5000 0.0162(3) Uani 1 2 d S . .
Bi4 Bi 1.17273(14) 0.34360(6) -0.5000 0.0163(3) Uani 1 2 d S . .
I5 I 0.5050(3) 0.70389(14) -1.0000 0.0318(7) Uani 1 2 d S . .
Ni6 Ni 0.9390(5) 0.4112(2) -0.5000 0.0127(9) Uani 1 2 d S . .
Ni7 Ni 1.0886(5) 0.4143(2) 0.0000 0.0134(10) Uani 1 2 d S . .
Ni8 Ni 0.8118(5) 0.5299(2) -1.5000 0.0135(9) Uani 1 2 d S . .
Ni9 Ni 0.8244(5) 0.4584(2) 0.0000 0.0141(10) Uani 1 2 d S . .
S1 S 1.0000 0.5000 -0.756(5) 0.014(3) Uani 0.50 2 d SPU . .

loop_
_atom_site_aniso_label
_atom_site_aniso_U_11
_atom_site_aniso_U_22
_atom_site_aniso_U_33
_atom_site_aniso_U_23
_atom_site_aniso_U_13
_atom_site_aniso_U_12
Bi1 0.0165(7) 0.0141(7) 0.0182(7) 0.000 0.000 -0.0020(5)
Bi2 0.0091(6) 0.0208(7) 0.0156(7) 0.000 0.000 0.0014(5)
Bi3 0.0099(6) 0.0213(7) 0.0174(7) 0.000 0.000 -0.0027(5)
Bi4 0.0149(7) 0.0164(7) 0.0176(7) 0.000 0.000 0.0032(5)
I5 0.0388(17) 0.0218(16) 0.0348(18) 0.000 0.000 0.0017(12)
Ni6 0.012(2) 0.016(2) 0.009(2) 0.000 0.000 0.0006(17)
Ni7 0.011(2) 0.018(2) 0.012(2) 0.000 0.000 0.0001(17)
Ni8 0.012(2) 0.016(2) 0.012(2) 0.000 0.000 -0.0021(17)
Ni9 0.012(2) 0.015(2) 0.015(2) 0.000 0.000 0.0008(17)
S1 0.002(6) 0.016(7) 0.024(7) 0.000 0.000 -0.001(5)

loop_
_atom_type_symbol
_atom_type_description
_atom_type_scat_dispersion_real
_atom_type_scat_dispersion_imag
_atom_type_scat_source
S S 0.0826 0.0763 'International Tables Vol C Tables 4.2.6.8 and 6.1.1.4'
Ni Ni 0.3147 0.7232 'International Tables Vol C Tables 4.2.6.8 and 6.1.1.4'
Bi Bi -1.3494 7.2566 'International Tables Vol C Tables 4.2.6.8 and 6.1.1.4'
I I -0.8919 1.1868 'International Tables Vol C Tables 4.2.6.8 and 6.1.1.4'

loop_
_geom_angle_atom_site_label_1
_geom_angle_atom_site_label_2
_geom_angle_atom_site_label_3
_geom_angle
_geom_angle_site_symmetry_1
_geom_angle_site_symmetry_3
_geom_angle_publ_flag
Ni7 Bi1 Ni6 56.10(10) . . ?
Ni7 Bi1 Ni6 56.10(10) . 1_556 ?
Ni6 Bi1 Ni6 99.27(16) . 1_556 ?
Ni7 Bi1 Ni9 61.65(15) . . ?
Ni6 Bi1 Ni9 56.32(10) . . ?
Ni6 Bi1 Ni9 56.32(10) 1_556 . ?
Ni7 Bi1 Bi3 96.91(9) . 1_556 ?
Ni6 Bi1 Bi3 104.89(10) . 1_556 ?
Ni6 Bi1 Bi3 49.70(10) 1_556 1_556 ?
Ni9 Bi1 Bi3 49.95(7) . 1_556 ?
Ni7 Bi1 Bi3 96.91(9) . . ?
Ni6 Bi1 Bi3 49.70(10) . . ?
Ni6 Bi1 Bi3 104.89(10) 1_556 . ?
Ni9 Bi1 Bi3 49.95(7) . . ?
Bi3 Bi1 Bi3 72.76(4) 1_556 . ?
Ni7 Bi1 Bi4 48.60(7) . . ?
Ni6 Bi1 Bi4 49.15(10) . . ?
Ni6 Bi1 Bi4 103.27(10) 1_556 . ?
Ni9 Bi1 Bi4 96.02(9) . . ?
Bi3 Bi1 Bi4 143.35(5) 1_556 . ?
Bi3 Bi1 Bi4 96.58(3) . . ?
Ni7 Bi1 Bi4 48.60(7) . 1_556 ?
Ni6 Bi1 Bi4 103.27(10) . 1_556 ?
Ni6 Bi1 Bi4 49.16(10) 1_556 1_556 ?
Ni9 Bi1 Bi4 96.02(9) . 1_556 ?
Bi3 Bi1 Bi4 96.58(3) 1_556 1_556 ?
Bi3 Bi1 Bi4 143.35(5) . 1_556 ?
Bi4 Bi1 Bi4 70.88(4) . 1_556 ?
Ni8 Bi2 Ni8 100.30(16) . 1_556 ?
Ni8 Bi2 Ni9 57.14(10) . 1_554 ?
Ni8 Bi2 Ni9 57.14(10) 1_556 1_554 ?
Ni8 Bi2 Ni7 56.91(10) . 5_764 ?
Ni8 Bi2 Ni7 56.91(10) 1_556 5_764 ?
Ni9 Bi2 Ni7 63.71(15) 1_554 5_764 ?
Ni8 Bi2 Bi3 105.42(10) . . ?
Ni8 Bi2 Bi3 50.37(10) 1_556 . ?
Ni9 Bi2 Bi3 49.67(7) 1_554 . ?
Ni7 Bi2 Bi3 98.50(9) 5_764 . ?
Ni8 Bi2 Bi3 50.37(10) . 1_554 ?
Ni8 Bi2 Bi3 105.42(10) 1_556 1_554 ?
Ni9 Bi2 Bi3 49.67(7) 1_554 1_554 ?
Ni7 Bi2 Bi3 98.50(9) 5_764 1_554 ?
Bi3 Bi2 Bi3 72.11(4) . 1_554 ?
Ni8 Bi2 Bi4 104.50(10) . 5_764 ?
Ni8 Bi2 Bi4 49.58(10) 1_556 5_764 ?
Ni9 Bi2 Bi4 97.79(9) 1_554 5_764 ?
Ni7 Bi2 Bi4 48.95(7) 5_764 5_764 ?
Bi3 Bi2 Bi4 97.50(3) . 5_764 ?
Bi3 Bi2 Bi4 145.04(5) 1_554 5_764 ?
Ni8 Bi2 Bi4 49.58(10) . 5_763 ?
Ni8 Bi2 Bi4 104.50(10) 1_556 5_763 ?
Ni9 Bi2 Bi4 97.79(9) 1_554 5_763 ?
Ni7 Bi2 Bi4 48.95(7) 5_764 5_763 ?
Bi3 Bi2 Bi4 145.04(5) . 5_763 ?
Bi3 Bi2 Bi4 97.50(3) 1_554 5_763 ?
Bi4 Bi2 Bi4 71.65(4) 5_764 5_763 ?
Ni8 Bi2 Bi2 111.50(10) . 5_663 ?
Ni8 Bi2 Bi2 111.50(10) 1_556 5_663 ?
Ni9 Bi2 Bi2 92.74(12) 1_554 5_663 ?
Ni7 Bi2 Bi2 156.45(12) 5_764 5_663 ?
Bi3 Bi2 Bi2 63.06(4) . 5_663 ?
Bi3 Bi2 Bi2 63.06(4) 1_554 5_663 ?
Bi4 Bi2 Bi2 142.37(3) 5_764 5_663 ?
Bi4 Bi2 Bi2 142.37(3) 5_763 5_663 ?
Ni6 Bi3 Ni9 56.63(10) . 1_554 ?
Ni6 Bi3 Ni9 56.63(10) . . ?
Ni9 Bi3 Ni9 99.39(16) 1_554 . ?
Ni6 Bi3 Ni8 62.92(14) . 1_556 ?
Ni9 Bi3 Ni8 56.40(10) 1_554 1_556 ?
Ni9 Bi3 Ni8 56.40(10) . 1_556 ?
Ni6 Bi3 Bi1 50.09(7) . . ?
Ni9 Bi3 Bi1 105.37(10) 1_554 . ?
Ni9 Bi3 Bi1 50.23(10) . . ?
Ni8 Bi3 Bi1 98.11(9) 1_556 . ?
Ni6 Bi3 Bi1 50.09(7) . 1_554 ?
Ni9 Bi3 Bi1 50.23(10) 1_554 1_554 ?
Ni9 Bi3 Bi1 105.36(10) . 1_554 ?
Ni8 Bi3 Bi1 98.11(9) 1_556 1_554 ?
Bi1 Bi3 Bi1 72.76(4) . 1_554 ?
Ni6 Bi3 Bi2 97.17(9) . 1_556 ?
Ni9 Bi3 Bi2 104.22(10) 1_554 1_556 ?
Ni9 Bi3 Bi2 49.30(10) . 1_556 ?
Ni8 Bi3 Bi2 49.13(7) 1_556 1_556 ?
Bi1 Bi3 Bi2 96.86(3) . 1_556 ?
Bi1 Bi3 Bi2 144.86(5) 1_554 1_556 ?
Ni6 Bi3 Bi2 97.17(9) . . ?
Ni9 Bi3 Bi2 49.30(10) 1_554 . ?
Ni9 Bi3 Bi2 104.22(10) . . ?
Ni8 Bi3 Bi2 49.13(7) 1_556 . ?
Bi1 Bi3 Bi2 144.86(5) . . ?
Bi1 Bi3 Bi2 96.86(3) 1_554 . ?
Bi2 Bi3 Bi2 72.11(4) 1_556 . ?
Ni7 Bi4 Ni7 100.18(16) . 1_554 ?
Ni7 Bi4 Ni8 57.01(10) . 5_763 ?
Ni7 Bi4 Ni8 57.01(10) 1_554 5_763 ?
Ni7 Bi4 Ni6 55.92(9) . . ?
Ni7 Bi4 Ni6 55.92(9) 1_554 . ?
Ni8 Bi4 Ni6 61.08(14) 5_763 . ?
Ni7 Bi4 Bi2 49.81(10) . 5_764 ?
Ni7 Bi4 Bi2 104.64(10) 1_554 5_764 ?
Ni8 Bi4 Bi2 48.94(7) 5_763 5_764 ?
Ni6 Bi4 Bi2 95.64(9) . 5_764 ?
Ni7 Bi4 Bi2 104.64(10) . 5_763 ?
Ni7 Bi4 Bi2 49.81(10) 1_554 5_763 ?
Ni8 Bi4 Bi2 48.94(7) 5_763 5_763 ?
Ni6 Bi4 Bi2 95.64(9) . 5_763 ?
Bi2 Bi4 Bi2 71.65(4) 5_764 5_763 ?
Ni7 Bi4 Bi1 103.10(10) . 1_554 ?
Ni7 Bi4 Bi1 48.48(10) 1_554 1_554 ?
Ni8 Bi4 Bi1 95.92(9) 5_763 1_554 ?
Ni6 Bi4 Bi1 48.90(7) . 1_554 ?
Bi2 Bi4 Bi1 142.31(5) 5_764 1_554 ?
Bi2 Bi4 Bi1 96.46(3) 5_763 1_554 ?
Ni7 Bi4 Bi1 48.48(10) . . ?
Ni7 Bi4 Bi1 103.10(10) 1_554 . ?
Ni8 Bi4 Bi1 95.92(9) 5_763 . ?
Ni6 Bi4 Bi1 48.90(7) . . ?
Bi2 Bi4 Bi1 96.46(3) 5_764 . ?
Bi2 Bi4 Bi1 142.31(5) 5_763 . ?
Bi1 Bi4 Bi1 70.88(4) 1_554 . ?
S1 Ni6 S1 55.8(9) . 5_764 ?
S1 Ni6 Ni7 101.8(4) . . ?
S1 Ni6 Ni7 56.1(4) 5_764 . ?
S1 Ni6 Ni7 56.1(4) . 1_554 ?
S1 Ni6 Ni7 101.8(4) 5_764 1_554 ?
Ni7 Ni6 Ni7 108.9(2) . 1_554 ?
S1 Ni6 Ni9 99.3(4) . . ?
S1 Ni6 Ni9 53.7(4) 5_764 . ?
Ni7 Ni6 Ni9 65.79(13) . . ?
Ni7 Ni6 Ni9 154.3(3) 1_554 . ?
S1 Ni6 Ni9 53.7(4) . 1_554 ?
S1 Ni6 Ni9 99.3(4) 5_764 1_554 ?
Ni7 Ni6 Ni9 154.3(3) . 1_554 ?
Ni7 Ni6 Ni9 65.79(13) 1_554 1_554 ?
Ni9 Ni6 Ni9 107.4(2) . 1_554 ?
S1 Ni6 Bi3 101.54(17) . . ?
S1 Ni6 Bi3 101.54(17) 5_764 . ?
Ni7 Ni6 Bi3 125.24(12) . . ?
Ni7 Ni6 Bi3 125.24(12) 1_554 . ?
Ni9 Ni6 Bi3 61.95(13) . . ?
Ni9 Ni6 Bi3 61.95(13) 1_554 . ?
S1 Ni6 Bi1 102.5(5) . 1_554 ?
S1 Ni6 Bi1 158.2(5) 5_764 1_554 ?
Ni7 Ni6 Bi1 139.7(2) . 1_554 ?
Ni7 Ni6 Bi1 61.49(11) 1_554 1_554 ?
Ni9 Ni6 Bi1 139.4(2) . 1_554 ?
Ni9 Ni6 Bi1 62.01(11) 1_554 1_554 ?
Bi3 Ni6 Bi1 80.21(12) . 1_554 ?
S1 Ni6 Bi1 158.2(5) . . ?
S1 Ni6 Bi1 102.5(5) 5_764 . ?
Ni7 Ni6 Bi1 61.49(11) . . ?
Ni7 Ni6 Bi1 139.7(2) 1_554 . ?
Ni9 Ni6 Bi1 62.01(11) . . ?
Ni9 Ni6 Bi1 139.4(2) 1_554 . ?
Bi3 Ni6 Bi1 80.21(12) . . ?
Bi1 Ni6 Bi1 99.27(16) 1_554 . ?
S1 Ni6 Bi4 102.90(18) . . ?
S1 Ni6 Bi4 102.90(17) 5_764 . ?
Ni7 Ni6 Bi4 61.47(14) . . ?
Ni7 Ni6 Bi4 61.47(14) 1_554 . ?
Ni9 Ni6 Bi4 125.70(12) . . ?
Ni9 Ni6 Bi4 125.70(12) 1_554 . ?
Bi3 Ni6 Bi4 152.3(2) . . ?
Bi1 Ni6 Bi4 81.95(12) 1_554 . ?
Bi1 Ni6 Bi4 81.95(12) . . ?
S1 Ni6 Ni8 51.5(2) . 5_763 ?
S1 Ni6 Ni8 51.5(2) 5_764 5_763 ?
Ni7 Ni6 Ni8 58.10(13) . 5_763 ?
Ni7 Ni6 Ni8 58.10(13) 1_554 5_763 ?
Ni9 Ni6 Ni8 102.21(18) . 5_763 ?
Ni9 Ni6 Ni8 102.21(18) 1_554 5_763 ?
Bi3 Ni6 Ni8 148.3(2) . 5_763 ?
Bi1 Ni6 Ni8 118.21(13) 1_554 5_763 ?
Bi1 Ni6 Ni8 118.21(13) . 5_763 ?
Bi4 Ni6 Ni8 59.37(14) . 5_763 ?
S1 Ni6 Ni8 50.3(2) . 1_556 ?
S1 Ni6 Ni8 50.3(2) 5_764 1_556 ?
Ni7 Ni6 Ni8 103.48(17) . 1_556 ?
Ni7 Ni6 Ni8 103.48(17) 1_554 1_556 ?
Ni9 Ni6 Ni8 56.68(13) . 1_556 ?
Ni9 Ni6 Ni8 56.68(13) 1_554 1_556 ?
Bi3 Ni6 Ni8 59.32(14) . 1_556 ?
Bi1 Ni6 Ni8 116.79(13) 1_554 1_556 ?
Bi1 Ni6 Ni8 116.79(13) . 1_556 ?
Bi4 Ni6 Ni8 148.4(2) . 1_556 ?
Ni8 Ni6 Ni8 89.02(19) 5_763 1_556 ?
S1 Ni7 S1 52.7(10) 1_556 5_764 ?
S1 Ni7 Ni6 99.2(4) 1_556 . ?
S1 Ni7 Ni6 55.7(4) 5_764 . ?
S1 Ni7 Ni6 55.7(4) 1_556 1_556 ?
S1 Ni7 Ni6 99.2(4) 5_764 1_556 ?
Ni6 Ni7 Ni6 108.9(2) . 1_556 ?
S1 Ni7 Ni8 54.2(4) 1_556 5_764 ?
S1 Ni7 Ni8 97.3(4) 5_764 5_764 ?
Ni6 Ni7 Ni8 152.2(3) . 5_764 ?
Ni6 Ni7 Ni8 65.31(13) 1_556 5_764 ?
S1 Ni7 Ni8 97.3(4) 1_556 5_763 ?
S1 Ni7 Ni8 54.2(4) 5_764 5_763 ?
Ni6 Ni7 Ni8 65.31(13) . 5_763 ?
Ni6 Ni7 Ni8 152.2(3) 1_556 5_763 ?
Ni8 Ni7 Ni8 106.3(2) 5_764 5_763 ?
S1 Ni7 Bi1 102.86(17) 1_556 . ?
S1 Ni7 Bi1 102.86(17) 5_764 . ?
Ni6 Ni7 Bi1 62.41(14) . . ?
Ni6 Ni7 Bi1 62.41(14) 1_556 . ?
Ni8 Ni7 Bi1 126.10(12) 5_764 . ?
Ni8 Ni7 Bi1 126.10(12) 5_763 . ?
S1 Ni7 Bi4 156.1(5) 1_556 . ?
S1 Ni7 Bi4 103.5(5) 5_764 . ?
Ni6 Ni7 Bi4 62.61(11) . . ?
Ni6 Ni7 Bi4 142.0(2) 1_556 . ?
Ni8 Ni7 Bi4 139.2(2) 5_764 . ?
Ni8 Ni7 Bi4 61.96(11) 5_763 . ?
Bi1 Ni7 Bi4 82.92(12) . . ?
S1 Ni7 Bi4 103.5(5) 1_556 1_556 ?
S1 Ni7 Bi4 156.1(5) 5_764 1_556 ?
Ni6 Ni7 Bi4 142.0(2) . 1_556 ?
Ni6 Ni7 Bi4 62.62(11) 1_556 1_556 ?
Ni8 Ni7 Bi4 61.96(11) 5_764 1_556 ?
Ni8 Ni7 Bi4 139.2(2) 5_763 1_556 ?
Bi1 Ni7 Bi4 82.92(12) . 1_556 ?
Bi4 Ni7 Bi4 100.18(16) . 1_556 ?
S1 Ni7 Bi2 99.34(16) 1_556 5_764 ?
S1 Ni7 Bi2 99.34(16) 5_764 5_764 ?
Ni6 Ni7 Bi2 124.60(13) . 5_764 ?
Ni6 Ni7 Bi2 124.60(13) 1_556 5_764 ?
Ni8 Ni7 Bi2 60.82(13) 5_764 5_764 ?
Ni8 Ni7 Bi2 60.82(13) 5_763 5_764 ?
Bi1 Ni7 Bi2 155.2(2) . 5_764 ?
Bi4 Ni7 Bi2 81.24(11) . 5_764 ?
Bi4 Ni7 Bi2 81.24(11) 1_556 5_764 ?
S1 Ni7 Ni9 50.4(2) 1_556 . ?
S1 Ni7 Ni9 50.4(2) 5_764 . ?
Ni6 Ni7 Ni9 57.53(13) . . ?
Ni6 Ni7 Ni9 57.53(13) 1_556 . ?
Ni8 Ni7 Ni9 101.52(17) 5_764 . ?
Ni8 Ni7 Ni9 101.52(17) 5_763 . ?
Bi1 Ni7 Ni9 59.74(14) . . ?
Bi4 Ni7 Ni9 118.80(12) . . ?
Bi4 Ni7 Ni9 118.80(12) 1_556 . ?
Bi2 Ni7 Ni9 145.1(2) 5_764 . ?
S1 Ni7 Ni9 49.0(2) 1_556 5_765 ?
S1 Ni7 Ni9 49.0(2) 5_764 5_765 ?
Ni6 Ni7 Ni9 101.50(17) . 5_765 ?
Ni6 Ni7 Ni9 101.50(17) 1_556 5_765 ?
Ni8 Ni7 Ni9 56.18(13) 5_764 5_765 ?
Ni8 Ni7 Ni9 56.18(13) 5_763 5_765 ?
Bi1 Ni7 Ni9 147.3(2) . 5_765 ?
Bi4 Ni7 Ni9 116.38(12) . 5_765 ?
Bi4 Ni7 Ni9 116.38(12) 1_556 5_765 ?
Bi2 Ni7 Ni9 57.56(13) 5_764 5_765 ?
Ni9 Ni7 Ni9 87.52(19) . 5_765 ?
S1 Ni8 S1 56.6(10) 5_763 1_554 ?
S1 Ni8 Ni9 99.7(4) 5_763 1_553 ?
S1 Ni8 Ni9 53.7(4) 1_554 1_553 ?
S1 Ni8 Ni9 53.7(4) 5_763 1_554 ?
S1 Ni8 Ni9 99.7(4) 1_554 1_554 ?
Ni9 Ni8 Ni9 106.7(2) 1_553 1_554 ?
S1 Ni8 Ni7 55.7(4) 5_763 5_764 ?
S1 Ni8 Ni7 101.3(4) 1_554 5_764 ?
Ni9 Ni8 Ni7 154.1(2) 1_553 5_764 ?
Ni9 Ni8 Ni7 67.41(13) 1_554 5_764 ?
S1 Ni8 Ni7 101.3(4) 5_763 5_763 ?
S1 Ni8 Ni7 55.7(4) 1_554 5_763 ?
Ni9 Ni8 Ni7 67.41(13) 1_553 5_763 ?
Ni9 Ni8 Ni7 154.1(2) 1_554 5_763 ?
Ni7 Ni8 Ni7 106.3(2) 5_764 5_763 ?
S1 Ni8 Bi2 101.5(5) 5_763 . ?
S1 Ni8 Bi2 158.1(5) 1_554 . ?
Ni9 Ni8 Bi2 139.0(2) 1_553 . ?
Ni9 Ni8 Bi2 61.49(10) 1_554 . ?
Ni7 Ni8 Bi2 62.27(10) 5_764 . ?
Ni7 Ni8 Bi2 139.7(2) 5_763 . ?
S1 Ni8 Bi2 158.1(5) 5_763 1_554 ?
S1 Ni8 Bi2 101.5(5) 1_554 1_554 ?
Ni9 Ni8 Bi2 61.49(10) 1_553 1_554 ?
Ni9 Ni8 Bi2 139.0(2) 1_554 1_554 ?
Ni7 Ni8 Bi2 139.7(2) 5_764 1_554 ?
Ni7 Ni8 Bi2 62.27(10) 5_763 1_554 ?
Bi2 Ni8 Bi2 100.30(16) . 1_554 ?
S1 Ni8 Bi4 103.88(17) 5_763 5_763 ?
S1 Ni8 Bi4 103.88(17) 1_554 5_763 ?
Ni9 Ni8 Bi4 126.26(12) 1_553 5_763 ?
Ni9 Ni8 Bi4 126.26(12) 1_554 5_763 ?
Ni7 Ni8 Bi4 61.03(13) 5_764 5_763 ?
Ni7 Ni8 Bi4 61.03(13) 5_763 5_763 ?
Bi2 Ni8 Bi4 81.48(12) . 5_763 ?
Bi2 Ni8 Bi4 81.48(12) 1_554 5_763 ?
S1 Ni8 Bi3 100.97(17) 5_763 1_554 ?
S1 Ni8 Bi3 100.97(17) 1_554 1_554 ?
Ni9 Ni8 Bi3 61.17(13) 1_553 1_554 ?
Ni9 Ni8 Bi3 61.17(13) 1_554 1_554 ?
Ni7 Ni8 Bi3 126.46(12) 5_764 1_554 ?
Ni7 Ni8 Bi3 126.46(12) 5_763 1_554 ?
Bi2 Ni8 Bi3 80.50(11) . 1_554 ?
Bi2 Ni8 Bi3 80.50(11) 1_554 1_554 ?
Bi4 Ni8 Bi3 151.71(19) 5_763 1_554 ?
S1 Ni8 Ni6 52.5(2) 5_763 5_763 ?
S1 Ni8 Ni6 52.5(2) 1_554 5_763 ?
Ni9 Ni8 Ni6 103.26(16) 1_553 5_763 ?
Ni9 Ni8 Ni6 103.26(16) 1_554 5_763 ?
Ni7 Ni8 Ni6 56.59(12) 5_764 5_763 ?
Ni7 Ni8 Ni6 56.59(12) 5_763 5_763 ?
Bi2 Ni8 Ni6 117.54(12) . 5_763 ?
Bi2 Ni8 Ni6 117.54(12) 1_554 5_763 ?
Bi4 Ni8 Ni6 59.55(14) 5_763 5_763 ?
Bi3 Ni8 Ni6 148.7(2) 1_554 5_763 ?
S1 Ni8 Ni6 51.3(2) 5_763 1_554 ?
S1 Ni8 Ni6 51.3(2) 1_554 1_554 ?
Ni9 Ni8 Ni6 56.28(13) 1_553 1_554 ?
Ni9 Ni8 Ni6 56.28(13) 1_554 1_554 ?
Ni7 Ni8 Ni6 104.34(17) 5_764 1_554 ?
Ni7 Ni8 Ni6 104.34(17) 5_763 1_554 ?
Bi2 Ni8 Ni6 115.83(13) . 1_554 ?
Bi2 Ni8 Ni6 115.83(13) 1_554 1_554 ?
Bi4 Ni8 Ni6 150.5(2) 5_763 1_554 ?
Bi3 Ni8 Ni6 57.76(14) 1_554 1_554 ?
Ni6 Ni8 Ni6 90.98(19) 5_763 1_554 ?
S1 Ni9 S1 54.7(10) 1_556 5_764 ?
S1 Ni9 Ni6 56.1(4) 1_556 1_556 ?
S1 Ni9 Ni6 100.5(4) 5_764 1_556 ?
S1 Ni9 Ni6 100.5(4) 1_556 . ?
S1 Ni9 Ni6 56.1(4) 5_764 . ?
Ni6 Ni9 Ni6 107.4(2) 1_556 . ?
S1 Ni9 Ni8 55.1(4) 1_556 1_557 ?
S1 Ni9 Ni8 99.5(4) 5_764 1_557 ?
Ni6 Ni9 Ni8 67.03(13) 1_556 1_557 ?
Ni6 Ni9 Ni8 154.5(2) . 1_557 ?
S1 Ni9 Ni8 99.5(4) 1_556 1_556 ?
S1 Ni9 Ni8 55.1(4) 5_764 1_556 ?
Ni6 Ni9 Ni8 154.5(2) 1_556 1_556 ?
Ni6 Ni9 Ni8 67.04(13) . 1_556 ?
Ni8 Ni9 Ni8 106.7(2) 1_557 1_556 ?
S1 Ni9 Bi2 102.40(18) 1_556 1_556 ?
S1 Ni9 Bi2 102.40(18) 5_764 1_556 ?
Ni6 Ni9 Bi2 126.00(12) 1_556 1_556 ?
Ni6 Ni9 Bi2 126.00(12) . 1_556 ?
Ni8 Ni9 Bi2 61.37(14) 1_557 1_556 ?
Ni8 Ni9 Bi2 61.37(14) 1_556 1_556 ?
S1 Ni9 Bi3 157.7(5) 1_556 . ?
S1 Ni9 Bi3 102.9(5) 5_764 . ?
Ni6 Ni9 Bi3 138.7(2) 1_556 . ?
Ni6 Ni9 Bi3 61.43(11) . . ?
Ni8 Ni9 Bi3 139.5(2) 1_557 . ?
Ni8 Ni9 Bi3 62.43(10) 1_556 . ?
Bi2 Ni9 Bi3 81.02(12) 1_556 . ?
S1 Ni9 Bi3 102.9(5) 1_556 1_556 ?
S1 Ni9 Bi3 157.7(5) 5_764 1_556 ?
Ni6 Ni9 Bi3 61.43(11) 1_556 1_556 ?
Ni6 Ni9 Bi3 138.7(2) . 1_556 ?
Ni8 Ni9 Bi3 62.43(10) 1_557 1_556 ?
Ni8 Ni9 Bi3 139.5(2) 1_556 1_556 ?
Bi2 Ni9 Bi3 81.03(12) 1_556 1_556 ?
Bi3 Ni9 Bi3 99.39(16) . 1_556 ?
S1 Ni9 Bi1 104.01(18) 1_556 . ?
S1 Ni9 Bi1 104.01(18) 5_764 . ?
Ni6 Ni9 Bi1 61.67(14) 1_556 . ?
Ni6 Ni9 Bi1 61.67(14) . . ?
Ni8 Ni9 Bi1 126.36(12) 1_557 . ?
Ni8 Ni9 Bi1 126.36(12) 1_556 . ?
Bi2 Ni9 Bi1 150.2(2) 1_556 . ?
Bi3 Ni9 Bi1 79.82(12) . . ?
Bi3 Ni9 Bi1 79.82(12) 1_556 . ?
S1 Ni9 Ni7 52.9(2) 1_556 . ?
S1 Ni9 Ni7 52.9(2) 5_764 . ?
Ni6 Ni9 Ni7 56.68(13) 1_556 . ?
Ni6 Ni9 Ni7 56.68(13) . . ?
Ni8 Ni9 Ni7 104.38(16) 1_557 . ?
Ni8 Ni9 Ni7 104.38(16) 1_556 . ?
Bi2 Ni9 Ni7 151.2(2) 1_556 . ?
Bi3 Ni9 Ni7 116.05(13) . . ?
Bi3 Ni9 Ni7 116.04(13) 1_556 . ?
Bi1 Ni9 Ni7 58.61(14) . . ?
S1 Ni9 Ni7 51.3(2) 1_556 5_765 ?
S1 Ni9 Ni7 51.3(2) 5_764 5_765 ?
Ni6 Ni9 Ni7 104.15(17) 1_556 5_765 ?
Ni6 Ni9 Ni7 104.15(17) . 5_765 ?
Ni8 Ni9 Ni7 56.41(13) 1_557 5_765 ?
Ni8 Ni9 Ni7 56.41(13) 1_556 5_765 ?
Bi2 Ni9 Ni7 58.72(14) 1_556 5_765 ?
Bi3 Ni9 Ni7 117.10(13) . 5_765 ?
Bi3 Ni9 Ni7 117.10(13) 1_556 5_765 ?
Bi1 Ni9 Ni7 151.1(2) . 5_765 ?
Ni7 Ni9 Ni7 92.49(19) . 5_765 ?
S1 S1 S1 179.996(5) 5_763 5_764 ?
S1 S1 Ni9 62.6(5) 5_763 1_554 ?
S1 S1 Ni9 117.4(5) 5_764 1_554 ?
S1 S1 Ni9 62.6(5) 5_763 5_764 ?
S1 S1 Ni9 117.4(5) 5_764 5_764 ?
Ni9 S1 Ni9 125.3(10) 1_554 5_764 ?
S1 S1 Ni8 118.3(5) 5_763 1_556 ?
S1 S1 Ni8 61.7(5) 5_764 1_556 ?
Ni9 S1 Ni8 71.20(13) 1_554 1_556 ?
Ni9 S1 Ni8 139.31(17) 5_764 1_556 ?
S1 S1 Ni8 118.3(5) 5_763 5_763 ?
S1 S1 Ni8 61.7(5) 5_764 5_763 ?
Ni9 S1 Ni8 139.31(17) 1_554 5_763 ?
Ni9 S1 Ni8 71.20(13) 5_764 5_763 ?
Ni8 S1 Ni8 123.4(10) 1_556 5_763 ?
S1 S1 Ni6 117.9(5) 5_763 5_764 ?
S1 S1 Ni6 62.1(5) 5_764 5_764 ?
Ni9 S1 Ni6 140.17(17) 1_554 5_764 ?
Ni9 S1 Ni6 70.26(13) 5_764 5_764 ?
Ni8 S1 Ni6 76.0(4) 1_556 5_764 ?
Ni8 S1 Ni6 78.4(4) 5_763 5_764 ?
S1 S1 Ni6 117.9(5) 5_763 . ?
S1 S1 Ni6 62.1(5) 5_764 . ?
Ni9 S1 Ni6 70.26(13) 1_554 . ?
Ni9 S1 Ni6 140.17(17) 5_764 . ?
Ni8 S1 Ni6 78.4(4) 1_556 . ?
Ni8 S1 Ni6 76.0(4) 5_763 . ?
Ni6 S1 Ni6 124.2(9) 5_764 . ?
S1 S1 Ni7 63.6(5) 5_763 5_764 ?
S1 S1 Ni7 116.4(5) 5_764 5_764 ?
Ni9 S1 Ni7 79.7(4) 1_554 5_764 ?
Ni9 S1 Ni7 76.7(4) 5_764 5_764 ?
Ni8 S1 Ni7 70.01(13) 1_556 5_764 ?
Ni8 S1 Ni7 139.73(17) 5_763 5_764 ?
Ni6 S1 Ni7 68.16(13) 5_764 5_764 ?
Ni6 S1 Ni7 141.96(17) . 5_764 ?
S1 S1 Ni7 63.6(5) 5_763 1_554 ?
S1 S1 Ni7 116.4(5) 5_764 1_554 ?
Ni9 S1 Ni7 76.7(4) 1_554 1_554 ?
Ni9 S1 Ni7 79.7(4) 5_764 1_554 ?
Ni8 S1 Ni7 139.73(17) 1_556 1_554 ?
Ni8 S1 Ni7 70.01(13) 5_763 1_554 ?
Ni6 S1 Ni7 141.95(17) 5_764 1_554 ?
Ni6 S1 Ni7 68.16(13) . 1_554 ?
Ni7 S1 Ni7 127.3(9) 5_764 1_554 ?

loop_
_geom_bond_atom_site_label_1
_geom_bond_atom_site_label_2
_geom_bond_distance
_geom_bond_site_symmetry_2
_geom_bond_publ_flag
Bi1 Ni7 2.705(5) . ?
Bi1 Ni6 2.729(3) . ?
Bi1 Ni6 2.729(3) 1_556 ?
Bi1 Ni9 2.737(5) . ?
Bi1 Bi3 3.5052(16) 1_556 ?
Bi1 Bi3 3.5053(16) . ?
Bi1 Bi4 3.5854(17) . ?
Bi1 Bi4 3.5854(17) 1_556 ?
Bi2 Ni8 2.708(3) . ?
Bi2 Ni8 2.708(3) 1_556 ?
Bi2 Ni9 2.711(5) 1_554 ?
Bi2 Ni7 2.745(5) 5_764 ?
Bi2 Bi3 3.5322(17) . ?
Bi2 Bi3 3.5322(17) 1_554 ?
Bi2 Bi4 3.5518(16) 5_764 ?
Bi2 Bi4 3.5518(16) 5_763 ?
Bi2 Bi2 3.660(3) 5_663 ?
Bi3 Ni6 2.713(5) . ?
Bi3 Ni9 2.726(3) 1_554 ?
Bi3 Ni9 2.726(3) . ?
Bi3 Ni8 2.758(5) 1_556 ?
Bi3 Bi1 3.5053(16) 1_554 ?
Bi3 Bi2 3.5321(17) 1_556 ?
Bi4 Ni7 2.710(3) . ?
Bi4 Ni7 2.710(3) 1_554 ?
Bi4 Ni8 2.734(5) 5_763 ?
Bi4 Ni6 2.739(5) . ?
Bi4 Bi2 3.5518(16) 5_764 ?
Bi4 Bi2 3.5518(16) 5_763 ?
Bi4 Bi1 3.5854(17) 1_554 ?
Ni6 S1 2.274(11) . ?
Ni6 S1 2.274(11) 5_764 ?
Ni6 Ni7 2.555(4) . ?
Ni6 Ni7 2.555(4) 1_554 ?
Ni6 Ni9 2.580(4) . ?
Ni6 Ni9 2.580(4) 1_554 ?
Ni6 Bi1 2.729(3) 1_554 ?
Ni6 Ni8 2.781(7) 5_763 ?
Ni6 Ni8 2.856(7) 1_556 ?
Ni7 S1 2.285(10) 1_556 ?
Ni7 S1 2.285(10) 5_764 ?
Ni7 Ni6 2.555(4) 1_556 ?
Ni7 Ni8 2.599(4) 5_764 ?
Ni7 Ni8 2.599(4) 5_763 ?
Ni7 Bi4 2.710(3) 1_556 ?
Ni7 Bi2 2.745(5) 5_764 ?
Ni7 Ni9 2.789(7) . ?
Ni7 Ni9 2.880(7) 5_765 ?
Ni8 S1 2.244(11) 5_763 ?
Ni8 S1 2.244(11) 1_554 ?
Ni8 Ni9 2.592(4) 1_553 ?
Ni8 Ni9 2.592(4) 1_554 ?
Ni8 Ni7 2.599(4) 5_764 ?
Ni8 Ni7 2.599(4) 5_763 ?
Ni8 Bi2 2.708(3) 1_554 ?
Ni8 Bi4 2.734(5) 5_763 ?
Ni8 Bi3 2.758(5) 1_554 ?
Ni8 Ni6 2.781(7) 5_763 ?
Ni8 Ni6 2.856(7) 1_554 ?
Ni9 S1 2.208(11) 1_556 ?
Ni9 S1 2.208(11) 5_764 ?
Ni9 Ni6 2.580(4) 1_556 ?
Ni9 Ni8 2.592(4) 1_557 ?
Ni9 Ni8 2.592(4) 1_556 ?
Ni9 Bi2 2.711(5) 1_556 ?
Ni9 Bi3 2.726(3) 1_556 ?
Ni9 Ni7 2.880(7) 5_765 ?
S1 S1 2.03(4) 5_763 ?
S1 S1 2.13(4) 5_764 ?
S1 Ni9 2.208(10) 1_554 ?
S1 Ni9 2.208(10) 5_764 ?
S1 Ni8 2.244(11) 1_556 ?
S1 Ni8 2.244(11) 5_763 ?
S1 Ni6 2.274(11) 5_764 ?
S1 Ni7 2.285(10) 5_764 ?
S1 Ni7 2.285(10) 1_554 ?
